data_7212338
loop_
_publ_author_name
'Yamazaki, Shin-ichi'
'Yamada, Yusuke'
'Takeda, Sahori'
'Goto, Midori'
'Ioroi, Tsutomu'
'Siroma, Zyun'
'Yasuda, Kazuaki'

_publ_section_title
;
 Effects of p-substituents on electrochemical CO oxidation by Rh
 porphyrin-based catalysts.
;
_journal_issue 31
_journal_name_full 'Physical chemistry chemical physics : PCCP'
_journal_page_first 8968
_journal_page_last 8976
_journal_paper_doi 10.1039/b925413g
_journal_volume 12
_journal_year 2010
_chemical_formula_moiety 'C51 H36 Cl N4 O9 Rh, 2(C3 H8 O), H2 O'
_chemical_formula_sum 'C57 H54 Cl N4 O12 Rh'
_chemical_formula_weight 1125.5
_chemical_name_systematic
;
?
;
_space_group_IT_number 2
_symmetry_cell_setting triclinic
_symmetry_space_group_name_Hall '-P 1'
_symmetry_space_group_name_H-M 'P -1'
_atom_sites_solution_hydrogens geom
_atom_sites_solution_primary direct
_atom_sites_solution_secondary difmap
_audit_creation_method SHELXL-97
_cell_angle_alpha 101.013(7)
_cell_angle_beta 97.413(7)
_cell_angle_gamma 96.628(6)
_cell_formula_units_Z 2
_cell_length_a 10.014(3)
_cell_length_b 17.880(6)
_cell_length_c 18.207(6)
_cell_measurement_reflns_used 1775
_cell_measurement_temperature 183(2)
_cell_measurement_theta_max 22.131
_cell_measurement_theta_min 2.34
_cell_volume 3140.2(18)
_computing_cell_refinement 'Bruker SMART'
_computing_data_collection 'Bruker SMART'
_computing_data_reduction 'Bruker SAINT'
_computing_structure_refinement 'SHELXL-97 (Sheldrick, 1997)'
_computing_structure_solution 'SHELXS-97 (Sheldrick, 1990)'
_diffrn_ambient_temperature 183(2)
_diffrn_detector_area_resol_mean 8.366
_diffrn_measured_fraction_theta_full 0.981
_diffrn_measured_fraction_theta_max 0.981
_diffrn_measurement_device_type 'CCD area detector'
_diffrn_measurement_method 'phi and omega scans'
_diffrn_radiation_monochromator graphite
_diffrn_radiation_source 'rotating unit'
_diffrn_radiation_type MoK\a
_diffrn_radiation_wavelength 0.71073
_diffrn_reflns_av_R_equivalents 0.0863
_diffrn_reflns_av_sigmaI/netI 0.2950
_diffrn_reflns_limit_h_max 9
_diffrn_reflns_limit_h_min -11
_diffrn_reflns_limit_k_max 21
_diffrn_reflns_limit_k_min -19
_diffrn_reflns_limit_l_max 21
_diffrn_reflns_limit_l_min -21
_diffrn_reflns_number 14529
_diffrn_reflns_theta_full 25.00
_diffrn_reflns_theta_max 25.00
_diffrn_reflns_theta_min 1.81
_diffrn_standards_decay_% 0.0
_diffrn_standards_interval_time 2151
_diffrn_standards_number 29
_exptl_absorpt_coefficient_mu 0.375
_exptl_absorpt_correction_T_max 0.9818
_exptl_absorpt_correction_T_min 0.8898
_exptl_absorpt_correction_type multi-scan
_exptl_absorpt_process_details sadabs
_exptl_crystal_colour red
_exptl_crystal_density_diffrn 1.190
_exptl_crystal_density_method 'not measured'
_exptl_crystal_description plate
_exptl_crystal_F_000 1164.0
_exptl_crystal_size_max 0.20
_exptl_crystal_size_mid 0.20
_exptl_crystal_size_min 0.03
_refine_diff_density_max 1.630
_refine_diff_density_min -0.956
_refine_diff_density_rms 0.111
_refine_ls_extinction_method none
_refine_ls_goodness_of_fit_ref 0.776
_refine_ls_hydrogen_treatment mixed
_refine_ls_matrix_type full
_refine_ls_number_parameters 677
_refine_ls_number_reflns 10696
_refine_ls_number_restraints 4
_refine_ls_restrained_S_all 0.776
_refine_ls_R_factor_all 0.2377
_refine_ls_R_factor_gt 0.0940
_refine_ls_shift/su_max 0.050
_refine_ls_shift/su_mean 0.002
_refine_ls_structure_factor_coef Fsqd
_refine_ls_weighting_details 'calc w=1/[\s^2^(Fo^2^)+(0.0995P)^2^+0.0000P] where P=(Fo^2^+2Fc^2^)/3'
_refine_ls_weighting_scheme calc
_refine_ls_wR_factor_gt 0.2082
_refine_ls_wR_factor_ref 0.2563
_reflns_number_gt 4034
_reflns_number_total 10696
_reflns_threshold_expression >2sigma(I)
_cod_data_source_file b925413g.txt
_cod_data_source_block yamaz3d
_cod_depositor_comments
;
The following automatic conversions were performed:

'_symmetry_cell_setting' value 'Triclinic' changed to 'triclinic'
according to /home/saulius/struct/CIF-dictionaries/cif_core.dic
dictionary named 'cif_core.dic' version 2.4.2 from 2011-04-26.

Automatic conversion script
Id: cif_fix_values 1891 2012-01-12 08:04:46Z andrius 
;
_cod_database_code 7212338

loop_
_symmetry_equiv_pos_as_xyz
'x, y, z'
'-x, -y, -z'

loop_
_atom_site_label
_atom_site_type_symbol
_atom_site_fract_x
_atom_site_fract_y
_atom_site_fract_z
_atom_site_U_iso_or_equiv
_atom_site_adp_type
_atom_site_occupancy
_atom_site_symmetry_multiplicity
_atom_site_calc_flag
_atom_site_refinement_flags
C1 C 1.0727(9) 0.9432(5) 0.8435(5) 0.041(2) Uani 1 1 d .
C2 C 1.1083(9) 0.8911(5) 0.8925(4) 0.045(2) Uani 1 1 d .
H2 H 1.1661 0.9040 0.9387 0.054 Uiso 1 1 calc R
C3 C 1.0423(9) 0.8206(5) 0.8588(4) 0.042(2) Uani 1 1 d .
H3 H 1.0479 0.7757 0.8769 0.051 Uiso 1 1 calc R
C4 C 0.9596(9) 0.8274(5) 0.7883(4) 0.040(2) Uani 1 1 d .
C5 C 0.8792(9) 0.7671(5) 0.7372(5) 0.041(2) Uani 1 1 d .
C6 C 0.8103(9) 0.7737(5) 0.6675(5) 0.043(2) Uani 1 1 d .
C7 C 0.7282(11) 0.7097(5) 0.6125(6) 0.064(3) Uani 1 1 d .
H7 H 0.7107 0.6591 0.6184 0.076 Uiso 1 1 calc R
C8 C 0.6834(10) 0.7366(5) 0.5530(5) 0.053(3) Uani 1 1 d .
H8 H 0.6308 0.7083 0.5084 0.063 Uiso 1 1 calc R
C9 C 0.7312(10) 0.8185(6) 0.5701(6) 0.055(3) Uani 1 1 d .
C10 C 0.6994(10) 0.8693(6) 0.5231(5) 0.052(3) Uani 1 1 d .
C11 C 0.7443(10) 0.9492(5) 0.5400(5) 0.049(2) Uani 1 1 d .
C12 C 0.7063(11) 1.0031(6) 0.4958(5) 0.068(3) Uani 1 1 d .
H12 H 0.6461 0.9914 0.4505 0.081 Uiso 1 1 calc R
C13 C 0.7697(11) 1.0722(6) 0.5292(5) 0.064(3) Uani 1 1 d .
H13 H 0.7626 1.1175 0.5119 0.077 Uiso 1 1 calc R
C14 C 0.8519(9) 1.0647(5) 0.5973(4) 0.041(2) Uani 1 1 d .
C15 C 0.9392(10) 1.1253(5) 0.6455(5) 0.046(2) Uani 1 1 d .
C16 C 1.0133(9) 1.1180(4) 0.7146(4) 0.040(2) Uani 1 1 d .
C17 C 1.1007(12) 1.1798(5) 0.7662(5) 0.069(3) Uani 1 1 d .
H17 H 1.1189 1.2303 0.7601 0.083 Uiso 1 1 calc R
C18 C 1.1529(12) 1.1504(5) 0.8268(5) 0.073(4) Uani 1 1 d .
H18 H 1.2135 1.1770 0.8693 0.088 Uiso 1 1 calc R
C19 C 1.0953(11) 1.0705(5) 0.8115(5) 0.054(3) Uani 1 1 d .
C20 C 1.1241(9) 1.0205(5) 0.8592(4) 0.043(2) Uani 1 1 d .
C21 C 0.8597(10) 0.6903(5) 0.7588(5) 0.045(2) Uani 1 1 d .
C22 C 0.9370(14) 0.6359(7) 0.7380(7) 0.090(4) Uani 1 1 d .
H22 H 0.9970 0.6445 0.7046 0.108 Uiso 1 1 calc R
C23 C 0.9328(16) 0.5684(7) 0.7633(8) 0.105(5) Uani 1 1 d .
H23 H 0.9921 0.5336 0.7500 0.126 Uiso 1 1 calc R
C24 C 0.8364(17) 0.5538(6) 0.8096(7) 0.089(4) Uani 1 1 d .
C25 C 0.7577(16) 0.6065(8) 0.8279(8) 0.107(5) Uani 1 1 d .
H25 H 0.6931 0.5971 0.8587 0.129 Uiso 1 1 calc R
C26 C 0.7673(13) 0.6763(6) 0.8029(7) 0.081(4) Uani 1 1 d .
H26 H 0.7101 0.7122 0.8168 0.097 Uiso 1 1 calc R
C27 C 0.843(3) 0.4849(9) 0.8421(11) 0.173(10) Uani 1 1 d .
C28 C 0.6176(12) 0.8362(6) 0.4445(5) 0.051(3) Uani 1 1 d .
C29 C 0.4908(14) 0.8073(9) 0.4335(7) 0.103(5) Uani 1 1 d .
H29 H 0.4444 0.8082 0.4747 0.124 Uiso 1 1 calc R
C30 C 0.4217(16) 0.7743(10) 0.3598(7) 0.122(6) Uani 1 1 d .
H30 H 0.3335 0.7488 0.3544 0.147 Uiso 1 1 calc R
C31 C 0.4768(14) 0.7780(7) 0.2981(6) 0.068(3) Uani 1 1 d .
C32 C 0.6080(16) 0.8166(8) 0.3092(6) 0.095(4) Uani 1 1 d .
H32 H 0.6489 0.8221 0.2671 0.114 Uiso 1 1 calc R
C33 C 0.6838(16) 0.8485(8) 0.3835(7) 0.102(5) Uani 1 1 d .
H33 H 0.7712 0.8755 0.3907 0.123 Uiso 1 1 calc R
C34 C 0.405(2) 0.7448(8) 0.2231(7) 0.091(5) Uani 1 1 d .
C35 C 0.9582(10) 1.2001(5) 0.6220(5) 0.048(2) Uani 1 1 d .
C36 C 0.9371(12) 1.2692(6) 0.6666(6) 0.068(3) Uani 1 1 d .
H36 H 0.9134 1.2700 0.7144 0.081 Uiso 1 1 calc R
C37 C 0.9515(13) 1.3364(6) 0.6393(6) 0.079(4) Uani 1 1 d .
H37 H 0.9385 1.3823 0.6694 0.095 Uiso 1 1 calc R
C38 C 0.9845(11) 1.3364(6) 0.5687(6) 0.062(3) Uani 1 1 d .
C39 C 1.0090(11) 1.2692(5) 0.5254(5) 0.063(3) Uani 1 1 d .
H39 H 1.0336 1.2689 0.4778 0.075 Uiso 1 1 calc R
C40 C 0.9972(11) 1.2016(5) 0.5523(5) 0.060(3) Uani 1 1 d .
H40 H 1.0158 1.1566 0.5228 0.072 Uiso 1 1 calc R
C41 C 0.9964(13) 1.4081(6) 0.5395(6) 0.073(3) Uani 1 1 d .
C42 C 1.2142(11) 1.0528(5) 0.9315(5) 0.040(2) Uani 1 1 d .
C43 C 1.1606(11) 1.0711(6) 0.9963(5) 0.059(3) Uani 1 1 d .
H43 H 1.0664 1.0634 0.9930 0.071 Uiso 1 1 calc R
C44 C 1.2380(11) 1.1005(6) 1.0672(5) 0.056(3) Uani 1 1 d .
H44 H 1.1964 1.1132 1.1098 0.067 Uiso 1 1 calc R
C45 C 1.3786(11) 1.1105(5) 1.0730(5) 0.047(2) Uani 1 1 d .
C46 C 1.4360(11) 1.0926(6) 1.0078(6) 0.069(3) Uani 1 1 d .
H46 H 1.5300 1.0995 1.0098 0.083 Uiso 1 1 calc R
C47 C 1.3503(13) 1.0640(6) 0.9391(5) 0.071(3) Uani 1 1 d .
H47 H 1.3901 1.0520 0.8957 0.085 Uiso 1 1 calc R
C48 C 1.4671(11) 1.1393(5) 1.1484(5) 0.048(2) Uani 1 1 d .
C49 C 0.3381(17) 0.7713(9) 0.6076(7) 0.120(5) Uani 1 1 d .
H49A H 0.3168 0.8203 0.5994 0.180 Uiso 1 1 calc R
H49B H 0.3127 0.7336 0.5611 0.180 Uiso 1 1 calc R
H49C H 0.4340 0.7752 0.6244 0.180 Uiso 1 1 calc R
C50 C 0.2638(16) 0.7483(8) 0.6648(8) 0.103(5) Uani 1 1 d .
H50 H 0.1711 0.7269 0.6396 0.124 Uiso 1 1 calc R
C51 C 0.3244(18) 0.6837(9) 0.6979(10) 0.148(7) Uani 1 1 d .
H51A H 0.4126 0.7037 0.7268 0.223 Uiso 1 1 calc R
H51B H 0.3325 0.6422 0.6573 0.223 Uiso 1 1 calc R
H51C H 0.2655 0.6649 0.7301 0.223 Uiso 1 1 calc R
C52 C 0.6690(12) 1.0305(6) 0.7527(7) 0.067(3) Uani 1 1 d .
H52 H 0.7151 1.0678 0.7279 0.080 Uiso 1 1 calc R
C53 C 0.5248(15) 1.0031(9) 0.7069(10) 0.144(7) Uani 1 1 d .
H53A H 0.4772 0.9657 0.7293 0.215 Uiso 1 1 calc R
H53B H 0.5318 0.9803 0.6556 0.215 Uiso 1 1 calc R
H53C H 0.4759 1.0463 0.7074 0.215 Uiso 1 1 calc R
C54 C 0.677(2) 1.0673(8) 0.8318(8) 0.139(7) Uani 1 1 d .
H54A H 0.6280 1.0334 0.8572 0.209 Uiso 1 1 calc R
H54B H 0.6387 1.1143 0.8353 0.209 Uiso 1 1 calc R
H54C H 0.7710 1.0785 0.8553 0.209 Uiso 1 1 calc R
Cl1 Cl 1.0976(3) 0.92221(14) 0.63724(13) 0.0577(7) Uani 1 1 d .
N1 N 0.9832(7) 0.9028(4) 0.7806(3) 0.0353(17) Uani 1 1 d .
N2 N 0.8084(8) 0.8405(4) 0.6412(4) 0.047(2) Uani 1 1 d .
N3 N 0.8335(7) 0.9897(4) 0.6042(4) 0.0400(18) Uani 1 1 d .
N4 N 1.0069(8) 1.0522(4) 0.7431(4) 0.0429(19) Uani 1 1 d .
O1 O 0.7405(7) 0.9676(4) 0.7472(4) 0.063(2) Uani 1 1 d D
H100 H 0.691(9) 0.933(5) 0.768(5) 0.081 Uiso 1 1 d D
O2 O 0.7618(18) 0.4731(6) 0.8867(7) 0.186(6) Uani 1 1 d .
O3 O 0.9310(19) 0.4383(8) 0.8211(8) 0.201(7) Uani 1 1 d .
O4 O 0.4766(12) 0.7427(7) 0.1684(6) 0.152(5) Uani 1 1 d .
O5 O 0.2870(14) 0.7291(8) 0.2078(6) 0.170(6) Uani 1 1 d .
O6 O 1.0083(9) 1.4051(4) 0.4709(4) 0.089(3) Uani 1 1 d .
O7 O 0.9891(11) 1.4708(4) 0.5836(4) 0.111(3) Uani 1 1 d .
O8 O 1.5963(8) 1.1510(5) 1.1475(4) 0.079(2) Uani 1 1 d .
O9 O 1.4144(7) 1.1476(4) 1.2057(4) 0.0593(18) Uani 1 1 d .
O10 O 0.2535(8) 0.8094(5) 0.7217(4) 0.085(2) Uani 1 1 d .
O11 O -0.059(2) 0.3203(9) 0.8776(11) 0.300(12) Uani 1 1 d D
O12 O 0.661(2) 0.3567(8) 0.9638(14) 0.327(14) Uani 1 1 d .
Rh1 Rh 0.90989(9) 0.94608(4) 0.69254(4) 0.0446(3) Uani 1 1 d .
C200 C 0.004(5) 0.335(2) 0.951(2) 0.41(3) Uani 1 1 d D
C202 C -0.011(5) 0.261(2) 0.975(2) 0.37(3) Uani 1 1 d D
C201 C 0.162(5) 0.356(2) 0.944(2) 0.41(3) Uani 1 1 d D

loop_
_atom_site_aniso_label
_atom_site_aniso_U_11
_atom_site_aniso_U_22
_atom_site_aniso_U_33
_atom_site_aniso_U_23
_atom_site_aniso_U_13
_atom_site_aniso_U_12
C1 0.044(6) 0.043(5) 0.041(5) 0.017(4) 0.012(5) 0.004(5)
C2 0.062(7) 0.045(6) 0.026(5) 0.016(4) -0.014(4) 0.005(5)
C3 0.049(7) 0.054(6) 0.032(5) 0.025(4) 0.007(4) 0.014(5)
C4 0.050(7) 0.046(5) 0.027(5) 0.016(4) 0.005(4) 0.007(5)
C5 0.044(6) 0.039(5) 0.038(5) 0.005(4) 0.008(5) 0.002(4)
C6 0.053(7) 0.048(6) 0.037(5) 0.025(4) 0.015(5) 0.010(5)
C7 0.083(9) 0.036(6) 0.061(7) 0.003(5) -0.002(6) -0.005(5)
C8 0.057(7) 0.060(7) 0.035(5) 0.010(5) -0.008(5) 0.005(5)
C9 0.056(7) 0.064(7) 0.051(6) 0.022(5) 0.013(5) 0.015(5)
C10 0.060(7) 0.065(7) 0.031(5) 0.011(4) -0.003(5) 0.020(5)
C11 0.059(7) 0.048(6) 0.037(5) 0.016(4) -0.004(5) 0.000(5)
C12 0.079(9) 0.078(8) 0.042(6) 0.029(6) -0.016(6) 0.000(7)
C13 0.078(8) 0.060(7) 0.054(6) 0.039(5) -0.016(6) -0.005(6)
C14 0.040(6) 0.051(6) 0.031(5) 0.016(4) -0.002(4) -0.004(5)
C15 0.070(7) 0.042(5) 0.034(5) 0.029(4) 0.014(5) 0.001(5)
C16 0.059(7) 0.035(5) 0.023(4) 0.014(4) -0.004(4) -0.008(4)
C17 0.117(10) 0.037(6) 0.046(6) 0.021(5) -0.015(6) -0.010(6)
C18 0.118(10) 0.038(6) 0.048(6) 0.018(5) -0.030(6) -0.019(6)
C19 0.077(8) 0.046(6) 0.038(5) 0.021(5) 0.008(5) -0.013(5)
C20 0.045(6) 0.055(6) 0.023(5) 0.019(4) -0.009(4) -0.012(5)
C21 0.055(7) 0.033(5) 0.049(6) 0.014(4) 0.018(5) 0.001(5)
C22 0.132(12) 0.060(8) 0.097(9) 0.033(7) 0.047(9) 0.030(8)
C23 0.163(15) 0.062(8) 0.112(11) 0.030(7) 0.072(11) 0.032(8)
C24 0.171(15) 0.034(6) 0.063(8) 0.012(5) 0.014(8) 0.018(8)
C25 0.155(14) 0.075(9) 0.113(11) 0.055(8) 0.058(10) 0.002(9)
C26 0.096(10) 0.068(7) 0.098(9) 0.041(7) 0.046(8) 0.016(7)
C27 0.36(3) 0.052(10) 0.126(15) 0.032(9) 0.112(18) 0.001(14)
C28 0.057(8) 0.068(7) 0.027(5) 0.009(4) -0.001(5) 0.006(5)
C29 0.057(10) 0.173(14) 0.060(8) 0.000(8) -0.017(7) 0.005(9)
C30 0.097(12) 0.199(17) 0.046(8) 0.010(9) -0.024(8) -0.020(10)
C31 0.061(9) 0.085(8) 0.052(7) 0.012(6) 0.000(6) -0.001(6)
C32 0.119(13) 0.128(11) 0.045(7) 0.036(7) -0.002(8) 0.033(10)
C33 0.135(13) 0.102(10) 0.065(9) 0.020(7) -0.013(9) 0.026(9)
C34 0.131(15) 0.093(10) 0.038(8) 0.008(6) -0.016(9) 0.012(9)
C35 0.066(7) 0.051(6) 0.036(5) 0.025(4) 0.007(5) 0.013(5)
C36 0.112(10) 0.053(6) 0.045(6) 0.028(5) 0.012(6) 0.007(6)
C37 0.143(12) 0.043(6) 0.053(7) 0.013(5) 0.016(7) 0.008(6)
C38 0.088(9) 0.054(7) 0.054(6) 0.040(5) 0.013(6) -0.001(6)
C39 0.115(10) 0.042(6) 0.033(5) 0.019(4) 0.006(6) 0.007(6)
C40 0.092(9) 0.055(6) 0.046(6) 0.037(5) 0.013(6) 0.012(5)
C41 0.122(11) 0.048(7) 0.050(7) 0.024(5) 0.005(7) 0.014(6)
C42 0.052(7) 0.042(5) 0.027(5) 0.010(4) 0.013(5) 0.005(5)
C43 0.059(8) 0.075(7) 0.038(6) 0.010(5) -0.008(5) 0.001(5)
C44 0.058(8) 0.075(7) 0.037(6) 0.009(5) 0.015(5) 0.021(6)
C45 0.060(8) 0.058(6) 0.023(5) 0.017(4) 0.001(5) 0.003(5)
C46 0.039(7) 0.104(9) 0.064(7) 0.027(6) 0.007(6) -0.001(6)
C47 0.069(9) 0.116(10) 0.019(5) -0.001(5) 0.001(5) 0.007(7)
C48 0.046(8) 0.061(6) 0.045(6) 0.021(5) 0.014(5) 0.009(5)
C49 0.171(16) 0.133(13) 0.060(9) 0.010(8) 0.021(10) 0.046(11)
C50 0.119(13) 0.111(11) 0.072(9) 0.029(8) -0.019(9) 0.000(9)
C51 0.175(17) 0.121(13) 0.145(14) 0.078(11) -0.038(12) -0.012(11)
C52 0.076(9) 0.057(7) 0.089(8) 0.043(6) 0.038(7) 0.024(6)
C53 0.082(12) 0.161(15) 0.196(18) 0.099(13) -0.029(12) 0.010(10)
C54 0.24(2) 0.088(10) 0.099(11) 0.013(8) 0.088(13) 0.004(11)
Cl1 0.0653(19) 0.0692(16) 0.0420(13) 0.0200(11) 0.0117(12) 0.0060(13)
N1 0.040(5) 0.039(4) 0.024(4) 0.006(3) -0.005(3) 0.009(3)
N2 0.068(6) 0.054(5) 0.019(4) 0.012(3) 0.003(4) 0.004(4)
N3 0.047(5) 0.040(4) 0.034(4) 0.016(3) -0.001(4) 0.002(4)
N4 0.059(6) 0.050(4) 0.023(4) 0.023(3) -0.002(4) 0.006(4)
O1 0.073(5) 0.052(4) 0.082(5) 0.040(4) 0.036(4) 0.022(4)
O2 0.37(2) 0.077(7) 0.148(10) 0.067(7) 0.109(12) 0.026(9)
O3 0.37(2) 0.103(9) 0.179(13) 0.078(9) 0.106(14) 0.093(12)
O4 0.144(11) 0.234(13) 0.054(6) -0.010(7) -0.010(7) 0.026(8)
O5 0.123(11) 0.270(16) 0.065(7) -0.018(7) -0.027(7) -0.056(10)
O6 0.171(8) 0.055(4) 0.051(4) 0.033(3) 0.023(5) 0.016(5)
O7 0.237(11) 0.039(4) 0.065(5) 0.025(4) 0.033(6) 0.014(5)
O8 0.045(5) 0.147(7) 0.044(4) 0.023(4) 0.004(4) 0.006(5)
O9 0.062(5) 0.069(4) 0.043(4) 0.018(3) -0.001(4) -0.010(3)
O10 0.068(6) 0.137(7) 0.044(4) 0.016(5) -0.010(4) 0.012(5)
O11 0.46(3) 0.152(12) 0.233(17) 0.104(12) -0.174(19) -0.017(14)
O12 0.30(2) 0.136(12) 0.47(3) 0.138(15) -0.21(2) -0.094(12)
Rh1 0.0646(6) 0.0426(4) 0.0259(4) 0.0190(3) -0.0048(3) -0.0014(3)
C200 0.64(9) 0.30(3) 0.24(2) 0.17(2) -0.16(5) -0.11(4)
C202 0.60(7) 0.40(5) 0.28(4) 0.23(4) 0.26(5) 0.25(5)
C201 0.64(9) 0.30(3) 0.24(2) 0.17(2) -0.16(5) -0.11(4)

loop_
_atom_type_symbol
_atom_type_description
_atom_type_scat_dispersion_real
_atom_type_scat_dispersion_imag
_atom_type_scat_source
C C 0.0033 0.0016 'International Tables Vol C Tables 4.2.6.8 and 6.1.1.4'
N N 0.0061 0.0033 'International Tables Vol C Tables 4.2.6.8 and 6.1.1.4'
O O 0.0106 0.0060 'International Tables Vol C Tables 4.2.6.8 and 6.1.1.4'
Cl Cl 0.1484 0.1585 'International Tables Vol C Tables 4.2.6.8 and 6.1.1.4'
Rh Rh -1.1178 0.9187 'International Tables Vol C Tables 4.2.6.8 and 6.1.1.4'
H H 0.0000 0.0000 'International Tables Vol C Tables 4.2.6.8 and 6.1.1.4'

loop_
_geom_angle_atom_site_label_1
_geom_angle_atom_site_label_2
_geom_angle_atom_site_label_3
_geom_angle
C20 C1 N1 127.2(7)
C20 C1 C2 123.6(8)
N1 C1 C2 109.2(7)
C3 C2 C1 107.4(8)
C3 C2 H2 126.3
C1 C2 H2 126.3
C2 C3 C4 107.7(7)
C2 C3 H3 126.2
C4 C3 H3 126.1
C5 C4 N1 126.7(7)
C5 C4 C3 125.0(8)
N1 C4 C3 108.2(7)
C4 C5 C6 124.1(8)
C4 C5 C21 118.2(8)
C6 C5 C21 117.6(7)
N2 C6 C5 125.4(8)
N2 C6 C7 110.3(8)
C5 C6 C7 124.3(8)
C8 C7 C6 107.4(9)
C8 C7 H7 126.3
C6 C7 H7 126.3
C7 C8 C9 107.2(8)
C7 C8 H8 126.4
C9 C8 H8 126.4
N2 C9 C10 124.2(9)
N2 C9 C8 110.5(8)
C10 C9 C8 125.3(9)
C9 C10 C11 125.4(9)
C9 C10 C28 118.4(9)
C11 C10 C28 116.1(8)
N3 C11 C10 125.6(8)
N3 C11 C12 107.7(8)
C10 C11 C12 126.7(9)
C13 C12 C11 109.2(9)
C13 C12 H12 125.4
C11 C12 H12 125.4
C12 C13 C14 107.3(8)
C12 C13 H13 126.3
C14 C13 H13 126.3
N3 C14 C15 127.0(7)
N3 C14 C13 109.2(8)
C15 C14 C13 123.7(8)
C14 C15 C16 122.9(7)
C14 C15 C35 118.3(7)
C16 C15 C35 118.7(8)
N4 C16 C15 125.1(7)
N4 C16 C17 110.8(7)
C15 C16 C17 124.1(7)
C18 C17 C16 106.9(8)
C18 C17 H17 126.6
C16 C17 H17 126.6
C17 C18 C19 106.6(8)
C17 C18 H18 126.7
C19 C18 H18 126.7
C20 C19 N4 126.1(7)
C20 C19 C18 124.2(9)
N4 C19 C18 109.7(7)
C1 C20 C19 124.3(8)
C1 C20 C42 118.3(7)
C19 C20 C42 117.4(8)
C26 C21 C22 118.4(10)
C26 C21 C5 119.6(9)
C22 C21 C5 121.9(9)
C21 C22 C23 123.8(12)
C21 C22 H22 118.1
C23 C22 H22 118.1
C24 C23 C22 117.7(12)
C24 C23 H23 121.2
C22 C23 H23 121.2
C25 C24 C23 118.2(11)
C25 C24 C27 124.8(16)
C23 C24 C27 116.5(16)
C24 C25 C26 122.7(12)
C24 C25 H25 118.6
C26 C25 H25 118.6
C21 C26 C25 119.1(11)
C21 C26 H26 120.5
C25 C26 H26 120.5
O2 C27 O3 124.1(16)
O2 C27 C24 117(2)
O3 C27 C24 118.6(17)
C29 C28 C33 120.9(11)
C29 C28 C10 123.1(10)
C33 C28 C10 115.4(10)
C28 C29 C30 120.8(13)
C28 C29 H29 119.6
C30 C29 H29 119.6
C31 C30 C29 122.9(14)
C31 C30 H30 118.5
C29 C30 H30 118.5
C30 C31 C32 116.3(11)
C30 C31 C34 122.6(14)
C32 C31 C34 121.1(13)
C31 C32 C33 122.5(12)
C31 C32 H32 118.8
C33 C32 H32 118.8
C28 C33 C32 115.8(13)
C28 C33 H33 122.1
C32 C33 H33 122.1
O5 C34 O4 118.5(13)
O5 C34 C31 124.5(16)
O4 C34 C31 116.3(16)
C36 C35 C40 118.3(8)
C36 C35 C15 123.3(8)
C40 C35 C15 118.5(8)
C35 C36 C37 119.8(9)
C35 C36 H36 120.1
C37 C36 H36 120.1
C38 C37 C36 121.2(10)
C38 C37 H37 119.4
C36 C37 H37 119.4
C37 C38 C39 119.4(8)
C37 C38 C41 120.6(10)
C39 C38 C41 120.0(9)
C38 C39 C40 120.2(9)
C38 C39 H39 119.9
C40 C39 H39 119.9
C39 C40 C35 121.1(9)
C39 C40 H40 119.5
C35 C40 H40 119.5
O6 C41 O7 121.6(9)
O6 C41 C38 119.6(10)
O7 C41 C38 118.8(9)
C47 C42 C43 115.9(9)
C47 C42 C20 123.9(8)
C43 C42 C20 120.1(9)
C42 C43 C44 124.0(10)
C42 C43 H43 118.0
C44 C43 H43 118.0
C45 C44 C43 118.5(9)
C45 C44 H44 120.7
C43 C44 H44 120.7
C44 C45 C46 118.7(9)
C44 C45 C48 120.8(9)
C46 C45 C48 120.5(10)
C47 C46 C45 118.8(10)
C47 C46 H46 120.6
C45 C46 H46 120.6
C42 C47 C46 124.1(10)
C42 C47 H47 117.9
C46 C47 H47 117.9
O9 C48 O8 124.7(9)
O9 C48 C45 119.1(9)
O8 C48 C45 116.2(9)
C50 C49 H49A 109.5
C50 C49 H49B 109.5
H49A C49 H49B 109.5
C50 C49 H49C 109.5
H49A C49 H49C 109.5
H49B C49 H49C 109.5
O10 C50 C49 112.8(12)
O10 C50 C51 110.9(12)
C49 C50 C51 111.8(14)
O10 C50 H50 107.0
C49 C50 H50 107.0
C51 C50 H50 107.0
C50 C51 H51A 109.5
C50 C51 H51B 109.5
H51A C51 H51B 109.5
C50 C51 H51C 109.5
H51A C51 H51C 109.5
H51B C51 H51C 109.5
O1 C52 C54 109.5(11)
O1 C52 C53 108.2(10)
C54 C52 C53 116.9(13)
O1 C52 H52 107.3
C54 C52 H52 107.3
C53 C52 H52 107.3
C52 C53 H53A 109.5
C52 C53 H53B 109.5
H53A C53 H53B 109.5
C52 C53 H53C 109.5
H53A C53 H53C 109.5
H53B C53 H53C 109.5
C52 C54 H54A 109.5
C52 C54 H54B 109.5
H54A C54 H54B 109.5
C52 C54 H54C 109.5
H54A C54 H54C 109.5
H54B C54 H54C 109.5
C4 N1 C1 107.5(6)
C4 N1 Rh1 126.9(5)
C1 N1 Rh1 125.6(5)
C6 N2 C9 104.6(7)
C6 N2 Rh1 127.1(6)
C9 N2 Rh1 128.1(6)
C14 N3 C11 106.5(7)
C14 N3 Rh1 127.2(5)
C11 N3 Rh1 126.2(5)
C16 N4 C19 105.9(7)
C16 N4 Rh1 128.2(5)
C19 N4 Rh1 125.4(5)
C52 O1 Rh1 129.9(6)
C52 O1 H100 104(7)
Rh1 O1 H100 126(7)
N1 Rh1 N3 179.2(3)
N1 Rh1 N2 89.7(3)
N3 Rh1 N2 90.1(3)
N1 Rh1 N4 91.2(3)
N3 Rh1 N4 88.9(3)
N2 Rh1 N4 178.7(3)
N1 Rh1 O1 87.9(3)
N3 Rh1 O1 91.4(3)
N2 Rh1 O1 88.7(3)
N4 Rh1 O1 90.4(3)
N1 Rh1 Cl1 90.1(2)
N3 Rh1 Cl1 90.6(2)
N2 Rh1 Cl1 91.8(2)
N4 Rh1 Cl1 89.1(2)
O1 Rh1 Cl1 178.0(2)
O11 C200 C201 103(4)
O11 C200 C202 106(3)
C201 C200 C202 108(4)

loop_
_geom_bond_atom_site_label_1
_geom_bond_atom_site_label_2
_geom_bond_distance
C1 C20 1.379(11)
C1 N1 1.381(10)
C1 C2 1.450(11)
C2 C3 1.345(11)
C2 H2 0.9300
C3 C4 1.469(11)
C3 H3 0.9300
C4 C5 1.378(11)
C4 N1 1.378(10)
C5 C6 1.397(12)
C5 C21 1.497(11)
C6 N2 1.371(10)
C6 C7 1.455(12)
C7 C8 1.315(12)
C7 H7 0.9300
C8 C9 1.448(12)
C8 H8 0.9300
C9 N2 1.381(11)
C9 C10 1.396(12)
C10 C11 1.410(12)
C10 C28 1.528(12)
C11 N3 1.396(11)
C11 C12 1.423(12)
C12 C13 1.315(13)
C12 H12 0.9300
C13 C14 1.435(12)
C13 H13 0.9300
C14 N3 1.364(10)
C14 C15 1.388(12)
C15 C16 1.413(11)
C15 C35 1.479(11)
C16 N4 1.372(9)
C16 C17 1.427(12)
C17 C18 1.381(12)
C17 H17 0.9300
C18 C19 1.437(12)
C18 H18 0.9300
C19 C20 1.389(11)
C19 N4 1.392(11)
C20 C42 1.470(12)
C21 C26 1.333(12)
C21 C22 1.341(13)
C22 C23 1.369(15)
C22 H22 0.9300
C23 C24 1.395(17)
C23 H23 0.9300
C24 C25 1.319(17)
C24 C27 1.470(19)
C25 C26 1.406(15)
C25 H25 0.9300
C26 H26 0.9300
C27 O2 1.25(2)
C27 O3 1.32(2)
C28 C29 1.289(15)
C28 C33 1.403(16)
C29 C30 1.411(16)
C29 H29 0.9300
C30 C31 1.324(16)
C30 H30 0.9300
C31 C32 1.383(16)
C31 C34 1.439(16)
C32 C33 1.440(17)
C32 H32 0.9300
C33 H33 0.9300
C34 O5 1.168(17)
C34 O4 1.295(16)
C35 C36 1.396(12)
C35 C40 1.381(11)
C36 C37 1.385(12)
C36 H36 0.9300
C37 C38 1.367(13)
C37 H37 0.9300
C38 C39 1.372(13)
C38 C41 1.478(12)
C39 C40 1.385(11)
C39 H39 0.9300
C40 H40 0.9300
C41 O6 1.262(11)
C41 O7 1.264(11)
C42 C47 1.341(13)
C42 C43 1.357(12)
C43 C44 1.390(13)
C43 H43 0.9300
C44 C45 1.386(13)
C44 H44 0.9300
C45 C46 1.384(12)
C45 C48 1.498(13)
C46 C47 1.393(13)
C46 H46 0.9300
C47 H47 0.9300
C48 O9 1.221(10)
C48 O8 1.289(11)
C49 C50 1.449(17)
C49 H49A 0.9600
C49 H49B 0.9600
C49 H49C 0.9600
C50 O10 1.379(15)
C50 C51 1.549(18)
C50 H50 0.9800
C51 H51A 0.9600
C51 H51B 0.9600
C51 H51C 0.9600
C52 O1 1.397(11)
C52 C54 1.452(16)
C52 C53 1.546(17)
C52 H52 0.9800
C53 H53A 0.9600
C53 H53B 0.9600
C53 H53C 0.9600
C54 H54A 0.9600
C54 H54B 0.9600
C54 H54C 0.9600
Cl1 Rh1 2.288(3)
N1 Rh1 2.003(6)
N2 Rh1 2.027(7)
N3 Rh1 2.020(6)
N4 Rh1 2.016(7)
O1 Rh1 2.111(7)
O1 H100 0.91(10)
O11 C200 1.37(3)
C200 C201 1.61(4)
C200 C202 1.47(3)

loop_
_geom_torsion_atom_site_label_1
_geom_torsion_atom_site_label_2
_geom_torsion_atom_site_label_3
_geom_torsion_atom_site_label_4
_geom_torsion
C20 C1 C2 C3 -178.6(8)
N1 C1 C2 C3 0.7(10)
C1 C2 C3 C4 -1.7(10)
C2 C3 C4 C5 178.7(9)
C2 C3 C4 N1 2.2(10)
N1 C4 C5 C6 1.5(15)
C3 C4 C5 C6 -174.4(8)
N1 C4 C5 C21 -176.0(8)
C3 C4 C5 C21 8.1(13)
C4 C5 C6 N2 -2.6(15)
C21 C5 C6 N2 175.0(8)
C4 C5 C6 C7 178.3(9)
C21 C5 C6 C7 -4.2(14)
N2 C6 C7 C8 2.9(12)
C5 C6 C7 C8 -177.8(9)
C6 C7 C8 C9 -2.3(12)
C7 C8 C9 N2 1.0(12)
C7 C8 C9 C10 -176.3(10)
N2 C9 C10 C11 2.1(16)
C8 C9 C10 C11 179.1(9)
N2 C9 C10 C28 177.6(9)
C8 C9 C10 C28 -5.4(15)
C9 C10 C11 N3 3.6(16)
C28 C10 C11 N3 -171.9(9)
C9 C10 C11 C12 -175.4(10)
C28 C10 C11 C12 9.1(15)
N3 C11 C12 C13 1.4(13)
C10 C11 C12 C13 -179.5(10)
C11 C12 C13 C14 -0.1(13)
C12 C13 C14 N3 -1.2(12)
C12 C13 C14 C15 176.4(10)
N3 C14 C15 C16 -6.6(15)
C13 C14 C15 C16 176.1(9)
N3 C14 C15 C35 171.5(8)
C13 C14 C15 C35 -5.7(14)
C14 C15 C16 N4 -1.2(15)
C35 C15 C16 N4 -179.4(8)
C14 C15 C16 C17 -178.1(10)
C35 C15 C16 C17 3.7(14)
N4 C16 C17 C18 2.0(13)
C15 C16 C17 C18 179.3(10)
C16 C17 C18 C19 -0.5(13)
C17 C18 C19 C20 179.4(10)
C17 C18 C19 N4 -1.2(13)
N1 C1 C20 C19 -1.8(16)
C2 C1 C20 C19 177.3(9)
N1 C1 C20 C42 177.4(8)
C2 C1 C20 C42 -3.4(14)
N4 C19 C20 C1 3.1(16)
C18 C19 C20 C1 -177.6(9)
N4 C19 C20 C42 -176.2(9)
C18 C19 C20 C42 3.1(15)
C4 C5 C21 C26 81.7(12)
C6 C5 C21 C26 -96.0(12)
C4 C5 C21 C22 -95.1(12)
C6 C5 C21 C22 87.2(12)
C26 C21 C22 C23 -4(2)
C5 C21 C22 C23 172.6(12)
C21 C22 C23 C24 4(2)
C22 C23 C24 C25 -2(2)
C22 C23 C24 C27 -174.0(14)
C23 C24 C25 C26 0(2)
C27 C24 C25 C26 171.5(16)
C22 C21 C26 C25 2.2(18)
C5 C21 C26 C25 -174.7(11)
C24 C25 C26 C21 0(2)
C25 C24 C27 O2 5(3)
C23 C24 C27 O2 176.6(17)
C25 C24 C27 O3 -177.1(18)
C23 C24 C27 O3 -5(3)
C9 C10 C28 C29 70.4(15)
C11 C10 C28 C29 -113.8(13)
C9 C10 C28 C33 -118.0(11)
C11 C10 C28 C33 57.8(13)
C33 C28 C29 C30 12(2)
C10 C28 C29 C30 -177.1(12)
C28 C29 C30 C31 -7(3)
C29 C30 C31 C32 0(2)
C29 C30 C31 C34 -179.4(14)
C30 C31 C32 C33 2(2)
C34 C31 C32 C33 -178.1(12)
C29 C28 C33 C32 -9.0(18)
C10 C28 C33 C32 179.2(9)
C31 C32 C33 C28 1.7(18)
C30 C31 C34 O5 20(2)
C32 C31 C34 O5 -159.9(16)
C30 C31 C34 O4 -170.4(14)
C32 C31 C34 O4 10.2(19)
C14 C15 C35 C36 125.0(11)
C16 C15 C35 C36 -56.8(13)
C14 C15 C35 C40 -54.1(13)
C16 C15 C35 C40 124.1(10)
C40 C35 C36 C37 1.9(16)
C15 C35 C36 C37 -177.3(10)
C35 C36 C37 C38 0.9(18)
C36 C37 C38 C39 -2.6(18)
C36 C37 C38 C41 178.6(11)
C37 C38 C39 C40 1.5(17)
C41 C38 C39 C40 -179.6(10)
C38 C39 C40 C35 1.3(16)
C36 C35 C40 C39 -2.9(15)
C15 C35 C40 C39 176.2(9)
C37 C38 C41 O6 -170.2(12)
C39 C38 C41 O6 10.9(17)
C37 C38 C41 O7 7.0(18)
C39 C38 C41 O7 -171.9(11)
C1 C20 C42 C47 98.3(11)
C19 C20 C42 C47 -82.5(12)
C1 C20 C42 C43 -79.8(11)
C19 C20 C42 C43 99.5(11)
C47 C42 C43 C44 0.6(14)
C20 C42 C43 C44 178.8(9)
C42 C43 C44 C45 -1.5(15)
C43 C44 C45 C46 1.6(14)
C43 C44 C45 C48 -177.8(9)
C44 C45 C46 C47 -1.1(15)
C48 C45 C46 C47 178.3(9)
C43 C42 C47 C46 0.0(15)
C20 C42 C47 C46 -178.1(10)
C45 C46 C47 C42 0.2(17)
C44 C45 C48 O9 6.4(13)
C46 C45 C48 O9 -173.1(9)
C44 C45 C48 O8 -176.0(9)
C46 C45 C48 O8 4.6(13)
C5 C4 N1 C1 -178.2(9)
C3 C4 N1 C1 -1.7(9)
C5 C4 N1 Rh1 -1.0(13)
C3 C4 N1 Rh1 175.5(5)
C20 C1 N1 C4 179.9(9)
C2 C1 N1 C4 0.6(9)
C20 C1 N1 Rh1 2.7(13)
C2 C1 N1 Rh1 -176.6(6)
C5 C6 N2 C9 178.6(9)
C7 C6 N2 C9 -2.2(10)
C5 C6 N2 Rh1 3.0(13)
C7 C6 N2 Rh1 -177.7(6)
C10 C9 N2 C6 178.2(9)
C8 C9 N2 C6 0.8(10)
C10 C9 N2 Rh1 -6.3(14)
C8 C9 N2 Rh1 176.3(6)
C15 C14 N3 C11 -175.5(9)
C13 C14 N3 C11 2.0(10)
C15 C14 N3 Rh1 7.9(13)
C13 C14 N3 Rh1 -174.5(6)
C10 C11 N3 C14 178.7(9)
C12 C11 N3 C14 -2.1(10)
C10 C11 N3 Rh1 -4.7(14)
C12 C11 N3 Rh1 174.5(6)
C15 C16 N4 C19 -180.0(9)
C17 C16 N4 C19 -2.7(11)
C15 C16 N4 Rh1 7.1(13)
C17 C16 N4 Rh1 -175.7(7)
C20 C19 N4 C16 -178.2(10)
C18 C19 N4 C16 2.4(11)
C20 C19 N4 Rh1 -5.0(14)
C18 C19 N4 Rh1 175.6(7)
C54 C52 O1 Rh1 -119.3(10)
C53 C52 O1 Rh1 112.2(10)
C4 N1 Rh1 N2 1.0(7)
C1 N1 Rh1 N2 177.7(7)
C4 N1 Rh1 N4 -180.0(7)
C1 N1 Rh1 N4 -3.3(7)
C4 N1 Rh1 O1 89.7(7)
C1 N1 Rh1 O1 -93.6(7)
C4 N1 Rh1 Cl1 -90.8(7)
C1 N1 Rh1 Cl1 85.8(7)
C14 N3 Rh1 N2 176.8(7)
C11 N3 Rh1 N2 0.9(8)
C14 N3 Rh1 N4 -2.2(7)
C11 N3 Rh1 N4 -178.1(7)
C14 N3 Rh1 O1 88.1(7)
C11 N3 Rh1 O1 -87.8(7)
C14 N3 Rh1 Cl1 -91.3(7)
C11 N3 Rh1 Cl1 92.8(7)
C6 N2 Rh1 N1 -1.9(7)
C9 N2 Rh1 N1 -176.5(8)
C6 N2 Rh1 N3 178.8(7)
C9 N2 Rh1 N3 4.3(8)
C6 N2 Rh1 O1 -89.8(7)
C9 N2 Rh1 O1 95.6(8)
C6 N2 Rh1 Cl1 88.2(7)
C9 N2 Rh1 Cl1 -86.3(8)
C16 N4 Rh1 N1 176.0(7)
C19 N4 Rh1 N1 4.3(8)
C16 N4 Rh1 N3 -4.8(8)
C19 N4 Rh1 N3 -176.4(8)
C16 N4 Rh1 O1 -96.1(7)
C19 N4 Rh1 O1 92.2(8)
C16 N4 Rh1 Cl1 85.9(7)
C19 N4 Rh1 Cl1 -85.8(7)
C52 O1 Rh1 N1 140.4(9)
C52 O1 Rh1 N3 -39.7(9)
C52 O1 Rh1 N2 -129.8(9)
C52 O1 Rh1 N4 49.2(9)
